data_4065519
loop_
_publ_author_name
'Tay, Boon-Ying'
'Wang, Cun'
'Chia, Sze-Chen'
'Stubbs, Ludger P.'
'Wong, Pui-Kwan'
'van Meurs, Martin'

_publ_section_title
;
 Synthesis of Bis(amino)pyridines by the Stepwise Alkylation of
 Bis(imino)pyridines: An Unexpected and Selective Alkylation of the
 Aminoiminopyridine by AlMe3
;
_journal_issue 21
_journal_name_full Organometallics
_journal_page_first 6028
_journal_paper_doi 10.1021/om200899f
_journal_volume 30
_journal_year 2011
_chemical_formula_sum 'C35 H51 N3'
_chemical_formula_weight 513.79
_chemical_name_systematic
; 
 ? 
;
_space_group_IT_number 56
_symmetry_cell_setting orthorhombic
_symmetry_space_group_name_Hall '-P 2ab 2ac'
_symmetry_space_group_name_H-M 'P c c n'
_atom_sites_solution_hydrogens geom
_atom_sites_solution_primary direct
_atom_sites_solution_secondary difmap
_audit_creation_method 'by CrystalClear-SM 1.4.0 ra1'
_cell_angle_alpha 90.00
_cell_angle_beta 90.00
_cell_angle_gamma 90.00
_cell_formula_units_Z 8
_cell_length_a 15.873(3)
_cell_length_b 32.135(6)
_cell_length_c 12.193(2)
_cell_measurement_reflns_used 6992
_cell_measurement_temperature 115.10
_cell_measurement_theta_max 31.1169
_cell_measurement_theta_min 2.1062
_cell_volume 6219.4(19)
_computing_cell_refinement 'CrystalClear (Rigaku Inc., 2008)'
_computing_data_collection 'CrystalClear (Rigaku Inc., 2008)'
_computing_data_reduction 'CrystalClear (Rigaku Inc., 2008)'
_computing_molecular_graphics 'Bruker SHELXTL'
_computing_publication_material 'Bruker SHELXTL'
_computing_structure_refinement 'SHELXL-97 (Sheldrick, 1997)'
_computing_structure_solution 'SHELXS-97 (Sheldrick, 1990)'
_diffrn_ambient_temperature 110.15
_diffrn_detector_area_resol_mean 28.5714
_diffrn_measured_fraction_theta_full 0.995
_diffrn_measured_fraction_theta_max 0.995
_diffrn_measurement_device_type 'Saturn70 (2x2 bin mode)'
_diffrn_measurement_method '\w scans'
_diffrn_radiation_monochromator graphite
_diffrn_radiation_source 'fine-focus sealed tube'
_diffrn_radiation_type MoK\a
_diffrn_radiation_wavelength 0.71073
_diffrn_reflns_av_R_equivalents 0.0768
_diffrn_reflns_av_sigmaI/netI 0.0825
_diffrn_reflns_limit_h_max 12
_diffrn_reflns_limit_h_min -19
_diffrn_reflns_limit_k_max 36
_diffrn_reflns_limit_k_min -38
_diffrn_reflns_limit_l_max 14
_diffrn_reflns_limit_l_min -8
_diffrn_reflns_number 19195
_diffrn_reflns_theta_full 25.35
_diffrn_reflns_theta_max 25.35
_diffrn_reflns_theta_min 1.43
_exptl_absorpt_coefficient_mu 0.063
_exptl_absorpt_correction_type none
_exptl_crystal_colour Colorless
_exptl_crystal_density_diffrn 1.097
_exptl_crystal_density_method 'not measured'
_exptl_crystal_description Block
_exptl_crystal_F_000 2256
_exptl_crystal_size_max 0.2200
_exptl_crystal_size_mid 0.2000
_exptl_crystal_size_min 0.2000
_refine_diff_density_max 0.239
_refine_diff_density_min -0.222
_refine_diff_density_rms 0.052
_refine_ls_extinction_method none
_refine_ls_goodness_of_fit_ref 1.234
_refine_ls_hydrogen_treatment mixed
_refine_ls_matrix_type full
_refine_ls_number_parameters 363
_refine_ls_number_reflns 5667
_refine_ls_number_restraints 0
_refine_ls_restrained_S_all 1.234
_refine_ls_R_factor_all 0.1720
_refine_ls_R_factor_gt 0.1219
_refine_ls_shift/su_max 0.000
_refine_ls_shift/su_mean 0.000
_refine_ls_structure_factor_coef Fsqd
_refine_ls_weighting_details 'calc w=1/[\s^2^(Fo^2^)+(0.0729P)^2^+5.6934P] where P=(Fo^2^+2Fc^2^)/3'
_refine_ls_weighting_scheme calc
_refine_ls_wR_factor_gt 0.2356
_refine_ls_wR_factor_ref 0.2615
_reflns_number_gt 3884
_reflns_number_total 5667
_reflns_threshold_expression >2sigma(I)
_cod_data_source_file om200899f_si_002.cif
_cod_data_source_block cun291c
_cod_depositor_comments
;
The following automatic conversions were performed:

'_symmetry_cell_setting' value 'Orthorhombic' changed to
'orthorhombic' according to
/home/saulius/struct/CIF-dictionaries/cif_core.dic dictionary named
'cif_core.dic' version 2.4.1 from 2010-06-29.

Automatic conversion script
Id: cif_fix_values 1715 2011-07-08 13:25:40Z adriana 
;
_cod_original_cell_volume 6219(2)
_cod_original_sg_symbol_H-M Pccn
_cod_database_code 4065519

loop_
_symmetry_equiv_pos_as_xyz
'x, y, z'
'-x+1/2, -y+1/2, z'
'-x, y+1/2, -z+1/2'
'x+1/2, -y, -z+1/2'
'-x, -y, -z'
'x-1/2, y-1/2, -z'
'x, -y-1/2, z-1/2'
'-x-1/2, y, z-1/2'

loop_
_atom_site_label
_atom_site_type_symbol
_atom_site_fract_x
_atom_site_fract_y
_atom_site_fract_z
_atom_site_U_iso_or_equiv
_atom_site_adp_type
_atom_site_occupancy
_atom_site_symmetry_multiplicity
_atom_site_calc_flag
_atom_site_refinement_flags
C1 C 0.1288(2) 0.59323(13) 0.3046(3) 0.0318(10) Uani 1 1 d .
C2 C 0.0845(3) 0.60190(13) 0.4001(4) 0.0377(11) Uani 1 1 d .
H2 H 0.1055 0.5939 0.4681 0.045 Uiso 1 1 calc R
C3 C 0.0090(3) 0.62264(14) 0.3920(4) 0.0429(11) Uani 1 1 d .
H3 H -0.0213 0.6292 0.4549 0.051 Uiso 1 1 calc R
C4 C -0.0219(3) 0.63376(13) 0.2892(4) 0.0378(11) Uani 1 1 d .
H4 H -0.0734 0.6473 0.2825 0.045 Uiso 1 1 calc R
C5 C 0.0252(2) 0.62433(13) 0.1977(3) 0.0325(10) Uani 1 1 d .
C6 C 0.0010(2) 0.63591(13) 0.0800(3) 0.0349(10) Uani 1 1 d .
C7 C -0.0005(3) 0.59678(15) 0.0097(4) 0.0454(12) Uani 1 1 d .
H7A H -0.0399 0.5772 0.0400 0.068 Uiso 1 1 calc R
H7B H 0.0547 0.5846 0.0084 0.068 Uiso 1 1 calc R
H7C H -0.0172 0.6039 -0.0636 0.068 Uiso 1 1 calc R
C8 C 0.0681(3) 0.66515(15) 0.0324(4) 0.0476(12) Uani 1 1 d .
H8A H 0.0520 0.6734 -0.0404 0.071 Uiso 1 1 calc R
H8B H 0.1213 0.6510 0.0298 0.071 Uiso 1 1 calc R
H8C H 0.0729 0.6894 0.0780 0.071 Uiso 1 1 calc R
C9 C -0.1293(2) 0.66365(14) -0.0169(3) 0.0358(10) Uani 1 1 d .
C10 C -0.1852(2) 0.63345(14) -0.0569(4) 0.0376(11) Uani 1 1 d .
C11 C -0.2282(3) 0.64202(16) -0.1541(4) 0.0445(12) Uani 1 1 d .
H11 H -0.2645 0.6220 -0.1825 0.053 Uiso 1 1 calc R
C12 C -0.2186(3) 0.67890(16) -0.2092(4) 0.0469(12) Uani 1 1 d .
H12 H -0.2466 0.6834 -0.2752 0.056 Uiso 1 1 calc R
C13 C -0.1674(3) 0.70912(15) -0.1660(4) 0.0460(12) Uani 1 1 d .
H13 H -0.1628 0.7345 -0.2020 0.055 Uiso 1 1 calc R
C14 C -0.1221(3) 0.70276(14) -0.0698(4) 0.0402(11) Uani 1 1 d .
C15 C -0.0718(3) 0.73973(14) -0.0248(4) 0.0538(14) Uani 1 1 d .
H15 H -0.0373 0.7292 0.0360 0.065 Uiso 1 1 calc R
C16 C -0.0111(4) 0.75849(17) -0.1096(5) 0.0796(19) Uani 1 1 d .
H16A H -0.0429 0.7701 -0.1692 0.119 Uiso 1 1 calc R
H16B H 0.0255 0.7371 -0.1370 0.119 Uiso 1 1 calc R
H16C H 0.0219 0.7800 -0.0757 0.119 Uiso 1 1 calc R
C17 C -0.1313(4) 0.77247(17) 0.0228(5) 0.0757(18) Uani 1 1 d .
H17A H -0.1645 0.7843 -0.0351 0.114 Uiso 1 1 calc R
H17B H -0.0989 0.7940 0.0576 0.114 Uiso 1 1 calc R
H17C H -0.1678 0.7597 0.0757 0.114 Uiso 1 1 calc R
C18 C -0.2068(3) 0.59417(14) 0.0062(4) 0.0448(12) Uani 1 1 d .
H18 H -0.1675 0.5918 0.0678 0.054 Uiso 1 1 calc R
C19 C -0.1983(3) 0.55492(15) -0.0639(4) 0.0549(13) Uani 1 1 d .
H19A H -0.2378 0.5560 -0.1234 0.082 Uiso 1 1 calc R
H19B H -0.2096 0.5309 -0.0196 0.082 Uiso 1 1 calc R
H19C H -0.1421 0.5532 -0.0927 0.082 Uiso 1 1 calc R
C20 C -0.2959(3) 0.59712(16) 0.0529(4) 0.0561(14) Uani 1 1 d .
H20A H -0.3014 0.6224 0.0942 0.084 Uiso 1 1 calc R
H20B H -0.3062 0.5737 0.1001 0.084 Uiso 1 1 calc R
H20C H -0.3360 0.5971 -0.0060 0.084 Uiso 1 1 calc R
C21 C 0.2099(2) 0.56651(13) 0.3053(3) 0.0349(10) Uani 1 1 d .
C22 C 0.1789(3) 0.52111(14) 0.3022(4) 0.0460(12) Uani 1 1 d .
H22A H 0.1512 0.5159 0.2335 0.069 Uiso 1 1 calc R
H22B H 0.1399 0.5165 0.3612 0.069 Uiso 1 1 calc R
H22C H 0.2260 0.5027 0.3098 0.069 Uiso 1 1 calc R
C23 C 0.2613(3) 0.57365(16) 0.4088(4) 0.0475(13) Uani 1 1 d .
H23A H 0.3134 0.5586 0.4037 0.071 Uiso 1 1 calc R
H23B H 0.2301 0.5640 0.4713 0.071 Uiso 1 1 calc R
H23C H 0.2728 0.6028 0.4168 0.071 Uiso 1 1 calc R
C24 C 0.3423(2) 0.59215(14) 0.2074(3) 0.0347(10) Uani 1 1 d .
C25 C 0.4105(2) 0.56421(15) 0.2158(3) 0.0397(11) Uani 1 1 d .
C26 C 0.4919(3) 0.58031(16) 0.2155(4) 0.0462(12) Uani 1 1 d .
H26 H 0.5374 0.5621 0.2208 0.055 Uiso 1 1 calc R
C27 C 0.5070(3) 0.62227(17) 0.2078(4) 0.0474(13) Uani 1 1 d .
H27 H 0.5618 0.6324 0.2110 0.057 Uiso 1 1 calc R
C28 C 0.4402(3) 0.64924(16) 0.1951(4) 0.0476(12) Uani 1 1 d .
H28 H 0.4507 0.6775 0.1869 0.057 Uiso 1 1 calc R
C29 C 0.3573(3) 0.63511(14) 0.1945(3) 0.0373(10) Uani 1 1 d .
C30 C 0.2867(3) 0.66606(15) 0.1775(4) 0.0507(13) Uani 1 1 d .
H30 H 0.2362 0.6498 0.1596 0.061 Uiso 1 1 calc R
C31 C 0.2670(5) 0.6896(2) 0.2811(5) 0.096(2) Uani 1 1 d .
H31A H 0.3148 0.7062 0.3014 0.143 Uiso 1 1 calc R
H31B H 0.2546 0.6703 0.3389 0.143 Uiso 1 1 calc R
H31C H 0.2192 0.7073 0.2690 0.143 Uiso 1 1 calc R
C32 C 0.3016(3) 0.69519(18) 0.0822(5) 0.0708(16) Uani 1 1 d .
H32A H 0.2507 0.7101 0.0663 0.106 Uiso 1 1 calc R
H32B H 0.3182 0.6794 0.0190 0.106 Uiso 1 1 calc R
H32C H 0.3454 0.7146 0.1008 0.106 Uiso 1 1 calc R
C33 C 0.3980(3) 0.51724(15) 0.2186(4) 0.0483(12) Uani 1 1 d .
H33 H 0.3373 0.5121 0.2238 0.058 Uiso 1 1 calc R
C34 C 0.4390(4) 0.49595(18) 0.3156(5) 0.0732(17) Uani 1 1 d .
H34A H 0.4988 0.5002 0.3128 0.110 Uiso 1 1 calc R
H34B H 0.4272 0.4667 0.3130 0.110 Uiso 1 1 calc R
H34C H 0.4171 0.5074 0.3824 0.110 Uiso 1 1 calc R
C35 C 0.4282(3) 0.49771(17) 0.1124(4) 0.0608(15) Uani 1 1 d .
H35A H 0.4862 0.5048 0.1005 0.091 Uiso 1 1 calc R
H35B H 0.3948 0.5079 0.0525 0.091 Uiso 1 1 calc R
H35C H 0.4226 0.4680 0.1169 0.091 Uiso 1 1 calc R
N1 N 0.10021(19) 0.60447(11) 0.2059(3) 0.0317(8) Uani 1 1 d .
N2 N 0.2590(2) 0.57461(11) 0.2039(3) 0.0331(8) Uani 1 1 d .
N3 N -0.0847(2) 0.65555(12) 0.0845(3) 0.0375(9) Uani 1 1 d .
H37 H -0.072(3) 0.6808(16) 0.113(4) 0.057(15) Uiso 1 1 d .
H36 H 0.229(3) 0.5873(13) 0.159(4) 0.042(14) Uiso 1 1 d .

loop_
_atom_site_aniso_label
_atom_site_aniso_U_11
_atom_site_aniso_U_22
_atom_site_aniso_U_33
_atom_site_aniso_U_23
_atom_site_aniso_U_13
_atom_site_aniso_U_12
C1 0.029(2) 0.037(2) 0.030(2) -0.003(2) 0.0024(18) -0.0035(17)
C2 0.042(3) 0.041(3) 0.030(2) 0.003(2) -0.0013(19) 0.000(2)
C3 0.036(2) 0.049(3) 0.044(3) -0.001(2) 0.007(2) 0.005(2)
C4 0.033(2) 0.042(3) 0.039(3) 0.001(2) 0.005(2) 0.0048(18)
C5 0.031(2) 0.034(2) 0.033(2) 0.002(2) -0.0020(18) -0.0008(17)
C6 0.027(2) 0.040(2) 0.038(2) 0.002(2) -0.0006(18) 0.0076(18)
C7 0.042(3) 0.057(3) 0.038(3) -0.005(2) -0.004(2) 0.014(2)
C8 0.039(3) 0.055(3) 0.049(3) 0.015(2) -0.002(2) 0.005(2)
C9 0.028(2) 0.046(3) 0.033(3) -0.004(2) 0.0009(19) 0.0097(19)
C10 0.025(2) 0.048(3) 0.040(3) -0.004(2) 0.0008(19) 0.0057(19)
C11 0.030(2) 0.057(3) 0.046(3) -0.014(3) 0.000(2) -0.001(2)
C12 0.041(3) 0.061(3) 0.038(3) -0.001(3) -0.004(2) 0.015(2)
C13 0.042(3) 0.042(3) 0.054(3) 0.002(2) 0.001(2) 0.008(2)
C14 0.035(2) 0.042(3) 0.044(3) -0.005(2) -0.004(2) 0.0110(19)
C15 0.052(3) 0.037(3) 0.072(4) -0.003(3) -0.019(3) 0.004(2)
C16 0.080(4) 0.048(4) 0.111(5) 0.014(4) -0.004(4) -0.007(3)
C17 0.083(4) 0.054(4) 0.090(5) -0.022(3) -0.030(3) 0.018(3)
C18 0.038(3) 0.044(3) 0.052(3) -0.004(2) -0.001(2) 0.001(2)
C19 0.045(3) 0.050(3) 0.070(4) -0.006(3) 0.002(3) -0.004(2)
C20 0.043(3) 0.065(4) 0.060(3) -0.005(3) 0.007(2) 0.003(2)
C21 0.032(2) 0.040(3) 0.032(2) 0.003(2) 0.0015(19) 0.0033(18)
C22 0.044(3) 0.038(3) 0.056(3) 0.004(2) 0.005(2) 0.003(2)
C23 0.033(2) 0.073(4) 0.037(3) 0.004(3) -0.004(2) 0.005(2)
C24 0.030(2) 0.051(3) 0.023(2) 0.001(2) -0.0014(17) 0.0031(19)
C25 0.028(2) 0.060(3) 0.031(2) 0.004(2) 0.0046(19) 0.007(2)
C26 0.036(2) 0.066(4) 0.037(3) 0.005(3) -0.004(2) 0.007(2)
C27 0.033(2) 0.075(4) 0.034(3) -0.004(3) 0.000(2) -0.011(2)
C28 0.042(3) 0.058(3) 0.043(3) 0.005(3) 0.002(2) -0.011(2)
C29 0.034(2) 0.041(3) 0.037(3) 0.001(2) 0.0039(19) 0.0003(19)
C30 0.045(3) 0.039(3) 0.068(4) 0.004(3) -0.001(2) 0.000(2)
C31 0.110(6) 0.098(5) 0.078(5) 0.000(4) 0.013(4) 0.050(4)
C32 0.071(4) 0.072(4) 0.069(4) 0.012(3) -0.005(3) 0.010(3)
C33 0.045(3) 0.045(3) 0.055(3) 0.012(3) 0.010(2) 0.009(2)
C34 0.091(4) 0.069(4) 0.060(4) 0.012(3) 0.013(3) 0.022(3)
C35 0.059(3) 0.063(4) 0.061(4) -0.003(3) -0.006(3) 0.011(3)
N1 0.0298(18) 0.036(2) 0.0290(19) -0.0038(17) 0.0014(15) -0.0044(15)
N2 0.0317(19) 0.040(2) 0.0276(19) 0.0034(18) -0.0049(16) 0.0012(16)
N3 0.032(2) 0.038(2) 0.043(2) -0.0070(19) -0.0070(17) 0.0046(16)

loop_
_atom_type_symbol
_atom_type_description
_atom_type_scat_dispersion_real
_atom_type_scat_dispersion_imag
_atom_type_scat_source
C C 0.0033 0.0016 'International Tables Vol C Tables 4.2.6.8 and 6.1.1.4'
H H 0.0000 0.0000 'International Tables Vol C Tables 4.2.6.8 and 6.1.1.4'
N N 0.0061 0.0033 'International Tables Vol C Tables 4.2.6.8 and 6.1.1.4'

loop_
_geom_angle_atom_site_label_1
_geom_angle_atom_site_label_2
_geom_angle_atom_site_label_3
_geom_angle
N1 C1 C2 122.0(4)
N1 C1 C21 115.9(3)
C2 C1 C21 121.9(4)
C3 C2 C1 118.6(4)
C2 C3 C4 119.7(4)
C5 C4 C3 118.8(4)
N1 C5 C4 121.4(4)
N1 C5 C6 113.9(3)
C4 C5 C6 124.7(4)
N3 C6 C7 110.8(3)
N3 C6 C5 107.2(3)
C7 C6 C5 109.3(3)
N3 C6 C8 112.7(3)
C7 C6 C8 107.6(4)
C5 C6 C8 109.2(3)
C10 C9 C14 120.5(4)
C10 C9 N3 118.8(4)
C14 C9 N3 120.5(4)
C11 C10 C9 117.9(4)
C11 C10 C18 119.0(4)
C9 C10 C18 122.9(4)
C12 C11 C10 122.2(4)
C11 C12 C13 119.3(4)
C12 C13 C14 121.8(5)
C13 C14 C9 118.2(4)
C13 C14 C15 117.2(4)
C9 C14 C15 124.5(4)
C17 C15 C14 110.3(4)
C17 C15 C16 111.9(5)
C14 C15 C16 112.9(4)
C10 C18 C20 110.3(4)
C10 C18 C19 112.5(4)
C20 C18 C19 110.0(4)
N2 C21 C23 112.5(3)
N2 C21 C22 108.3(3)
C23 C21 C22 109.6(4)
N2 C21 C1 109.6(3)
C23 C21 C1 111.5(3)
C22 C21 C1 105.0(3)
C29 C24 C25 120.1(4)
C29 C24 N2 122.4(4)
C25 C24 N2 117.3(4)
C26 C25 C24 118.4(4)
C26 C25 C33 119.3(4)
C24 C25 C33 122.1(4)
C27 C26 C25 121.8(4)
C26 C27 C28 119.4(4)
C27 C28 C29 121.5(5)
C28 C29 C24 118.6(4)
C28 C29 C30 119.1(4)
C24 C29 C30 122.3(4)
C31 C30 C32 111.5(5)
C31 C30 C29 111.7(4)
C32 C30 C29 113.3(4)
C34 C33 C35 110.1(4)
C34 C33 C25 114.1(4)
C35 C33 C25 110.5(4)
C1 N1 C5 119.5(3)
C24 N2 C21 121.8(3)
C9 N3 C6 119.2(3)

loop_
_geom_bond_atom_site_label_1
_geom_bond_atom_site_label_2
_geom_bond_distance
C1 N1 1.336(5)
C1 C2 1.388(6)
C1 C21 1.548(5)
C2 C3 1.375(6)
C3 C4 1.393(6)
C4 C5 1.377(6)
C5 N1 1.355(5)
C5 C6 1.531(6)
C6 N3 1.500(5)
C6 C7 1.522(6)
C6 C8 1.535(6)
C9 C10 1.403(6)
C9 C14 1.417(6)
C9 N3 1.449(5)
C10 C11 1.395(6)
C10 C18 1.517(6)
C11 C12 1.371(6)
C12 C13 1.371(6)
C13 C14 1.391(6)
C14 C15 1.533(6)
C15 C17 1.528(7)
C15 C16 1.536(7)
C18 C20 1.527(6)
C18 C19 1.529(6)
C21 N2 1.485(5)
C21 C23 1.520(6)
C21 C22 1.540(6)
C24 C29 1.410(6)
C24 C25 1.410(6)
C24 N2 1.438(5)
C25 C26 1.392(6)
C25 C33 1.523(7)
C26 C27 1.373(7)
C27 C28 1.379(7)
C28 C29 1.392(6)
C29 C30 1.513(6)
C30 C31 1.504(7)
C30 C32 1.511(7)
C33 C34 1.514(7)
C33 C35 1.517(7)

loop_
_cod_related_entry_id
_cod_related_entry_database
_cod_related_entry_code
1 ChemSpider 30659670
